data_7057312
loop_
_publ_author_name
'Effaty, F.'
'Zsombor-Pindera, J.'
'Kazakova, A.'
'Girard, B.'
'Askari, M. S.'
'Ottenwaelder, X.'

_publ_section_title
;
 Ligand and electronic effects on copper--arylnitroso self-assembly
;
_journal_issue 10
_journal_name_full 'New Journal of Chemistry'
_journal_page_first 7758
_journal_paper_doi 10.1039/C8NJ00894A
_journal_volume 42
_journal_year 2018
_chemical_formula_moiety 'C18 H34 Cu N4 O, F6 Sb'
_chemical_formula_sum 'C18 H34 Cu F6 N4 O Sb'
_chemical_formula_weight 621.78
_space_group_crystal_system monoclinic
_space_group_IT_number 14
_space_group_name_Hall '-P 2ybc'
_space_group_name_H-M_alt 'P 1 21/c 1'
_symmetry_space_group_name_Hall '-P 2ybc'
_symmetry_space_group_name_H-M 'P 1 21/c 1'
_atom_sites_solution_hydrogens geom
_audit_creation_method SHELXL-2016/6
_audit_update_record
;
2018-02-08 deposited with the CCDC.
2018-03-27 downloaded from the CCDC.
;
_cell_angle_alpha 90
_cell_angle_beta 97.987(3)
_cell_angle_gamma 90
_cell_formula_units_Z 4
_cell_length_a 11.8998(4)
_cell_length_b 25.1515(9)
_cell_length_c 8.3707(3)
_cell_measurement_reflns_used 9966
_cell_measurement_temperature 150(2)
_cell_measurement_theta_max 68.43
_cell_measurement_theta_min 3.51
_cell_volume 2481.03(15)
_computing_cell_refinement 'Bruker SAINT'
_computing_data_collection 'Bruker APEX2'
_computing_data_reduction 'Bruker SAINT'
_computing_molecular_graphics 'Bruker SHELXTL'
_computing_publication_material 'Bruker SHELXTL'
_computing_structure_refinement 'SHELXL-2016/6 (Sheldrick, 2016)'
_computing_structure_solution 'SHELXS-97 (Sheldrick 2008)'
_diffrn_ambient_temperature 150(2)
_diffrn_measured_fraction_theta_full 1.000
_diffrn_measured_fraction_theta_max 0.998
_diffrn_measurement_device_type 'Bruker APEX-II CCD'
_diffrn_measurement_method '\f and \w scans'
_diffrn_radiation_type CuK\a
_diffrn_radiation_wavelength 1.54178
_diffrn_reflns_av_R_equivalents 0.0949
_diffrn_reflns_av_unetI/netI 0.0501
_diffrn_reflns_Laue_measured_fraction_full 1.000
_diffrn_reflns_Laue_measured_fraction_max 0.998
_diffrn_reflns_limit_h_max 14
_diffrn_reflns_limit_h_min -14
_diffrn_reflns_limit_k_max 30
_diffrn_reflns_limit_k_min -30
_diffrn_reflns_limit_l_max 10
_diffrn_reflns_limit_l_min -10
_diffrn_reflns_number 36450
_diffrn_reflns_point_group_measured_fraction_full 1.000
_diffrn_reflns_point_group_measured_fraction_max 0.998
_diffrn_reflns_theta_full 67.679
_diffrn_reflns_theta_max 68.429
_diffrn_reflns_theta_min 3.514
_exptl_absorpt_coefficient_mu 10.253
_exptl_absorpt_correction_T_max 0.7531
_exptl_absorpt_correction_T_min 0.4069
_exptl_absorpt_correction_type multi-scan
_exptl_absorpt_process_details 'SADABS-2016/2 - Bruker AXS'
_exptl_crystal_colour purple
_exptl_crystal_density_diffrn 1.665
_exptl_crystal_description rod
_exptl_crystal_F_000 1248
_exptl_crystal_size_max 0.323
_exptl_crystal_size_mid 0.148
_exptl_crystal_size_min 0.135
_refine_diff_density_max 0.688
_refine_diff_density_min -1.522
_refine_diff_density_rms 0.131
_refine_ls_extinction_method none
_refine_ls_goodness_of_fit_ref 1.048
_refine_ls_hydrogen_treatment constr
_refine_ls_matrix_type full
_refine_ls_number_parameters 286
_refine_ls_number_reflns 4552
_refine_ls_number_restraints 0
_refine_ls_restrained_S_all 1.048
_refine_ls_R_factor_all 0.0387
_refine_ls_R_factor_gt 0.0338
_refine_ls_shift/su_max 0.001
_refine_ls_shift/su_mean 0.000
_refine_ls_structure_factor_coef Fsqd
_refine_ls_weighting_details 'w=1/[\s^2^(Fo^2^)+(0.0394P)^2^+1.4098P] where P=(Fo^2^+2Fc^2^)/3'
_refine_ls_weighting_scheme calc
_refine_ls_wR_factor_gt 0.0827
_refine_ls_wR_factor_ref 0.0850
_reflns_Friedel_coverage 0.000
_reflns_number_gt 4099
_reflns_number_total 4552
_reflns_threshold_expression 'I > 2\s(I)'
_cod_data_source_file c8nj00894a2.cif
_cod_data_source_block cu_Farshid6_0ma
_cod_depositor_comments 'Adding full bibliography for 7057309--7057316.cif.'
_cod_database_code 7057312
_publcif_datablock.id {78e828f8-f1d2-4d6d-8dbf-1db602f4c3cb}

_shelx_shelxl_version_number 2016/6
_shelx_space_group_comment
; 
The symmetry employed for this shelxl refinement is uniquely defined 
by the following loop, which should always be used as a source of 
symmetry information in preference to the above space-group names. 
They are only intended as comments. 
;
_shelx_estimated_absorpt_t_min 0.136
_shelx_estimated_absorpt_t_max 0.338

loop_
_space_group_symop_operation_xyz
'x, y, z'
'-x, y+1/2, -z+1/2'
'-x, -y, -z'
'x, -y-1/2, z-1/2'

loop_
_atom_site_label
_atom_site_type_symbol
_atom_site_fract_x
_atom_site_fract_y
_atom_site_fract_z
_atom_site_U_iso_or_equiv
_atom_site_adp_type
_atom_site_occupancy
_atom_site_site_symmetry_order
_atom_site_calc_flag
_atom_site_refinement_flags_posn
_atom_site_refinement_flags_adp
Sb1 Sb 0.72184(2) 0.40733(2) 1.12520(3) 0.02325(9) Uani 1 1 d . .
Cu1 Cu 0.25118(4) 0.37764(2) 0.32929(6) 0.02242(13) Uani 1 1 d . .
F1 F 0.8506(2) 0.38551(13) 1.0376(4) 0.0602(8) Uani 1 1 d . .
F2 F 0.7884(2) 0.47414(9) 1.1629(3) 0.0457(6) Uani 1 1 d . .
F3 F 0.7936(2) 0.38650(11) 1.3285(3) 0.0483(6) Uani 1 1 d . .
F4 F 0.5961(2) 0.42860(12) 1.2184(4) 0.0559(7) Uani 1 1 d . .
F5 F 0.6549(2) 0.42786(12) 0.9215(3) 0.0561(7) Uani 1 1 d . .
F6 F 0.6585(2) 0.33970(10) 1.0931(4) 0.0580(7) Uani 1 1 d . .
O1 O 0.22835(19) 0.29876(9) 0.5382(4) 0.0383(7) Uani 1 1 d . .
N1 N 0.3034(2) 0.32667(10) 0.4851(4) 0.0246(6) Uani 1 1 d . .
N2 N 0.2258(2) 0.37887(11) 0.0820(4) 0.0258(6) Uani 1 1 d . .
N3 N 0.1718(2) 0.45039(10) 0.3278(3) 0.0199(5) Uani 1 1 d . .
N4 N 0.7528(2) 0.29772(11) 0.7437(4) 0.0249(6) Uani 1 1 d . .
C1 C 0.4147(3) 0.31757(11) 0.5517(4) 0.0203(6) Uani 1 1 d . .
C2 C 0.4999(3) 0.34853(12) 0.4962(4) 0.0216(7) Uani 1 1 d . .
H2 H 0.480018 0.373150 0.414248 0.026 Uiso 1 1 calc R U
C3 C 0.6109(3) 0.34303(12) 0.5605(4) 0.0227(7) Uani 1 1 d . .
H3 H 0.665725 0.364528 0.524172 0.027 Uiso 1 1 calc R U
C4 C 0.6434(3) 0.30456(12) 0.6829(4) 0.0211(6) Uani 1 1 d . .
C5 C 0.5559(3) 0.27331(12) 0.7377(4) 0.0258(7) Uani 1 1 d . .
H5 H 0.575039 0.248194 0.818452 0.031 Uiso 1 1 calc R U
C6 C 0.4454(3) 0.27966(12) 0.6738(4) 0.0260(7) Uani 1 1 d . .
H6 H 0.389743 0.258886 0.710934 0.031 Uiso 1 1 calc R U
C7 C 0.8414(3) 0.33204(15) 0.6966(5) 0.0325(8) Uani 1 1 d . .
H7A H 0.842863 0.328856 0.582582 0.049 Uiso 1 1 calc R U
H7B H 0.913575 0.321588 0.753672 0.049 Uiso 1 1 calc R U
H7C H 0.825989 0.368270 0.722376 0.049 Uiso 1 1 calc R U
C8 C 0.7886(3) 0.25703(15) 0.8643(5) 0.0340(9) Uani 1 1 d . .
H8A H 0.752185 0.223971 0.831582 0.051 Uiso 1 1 calc R U
H8B H 0.767831 0.267684 0.966345 0.051 Uiso 1 1 calc R U
H8C H 0.869457 0.252668 0.874307 0.051 Uiso 1 1 calc R U
C9 C 0.1421(3) 0.42222(13) 0.0401(5) 0.0261(7) Uani 1 1 d . .
H9A H 0.066101 0.408700 0.043026 0.031 Uiso 1 1 calc R U
H9B H 0.146694 0.434556 -0.068618 0.031 Uiso 1 1 calc R U
C10 C 0.1647(3) 0.46828(12) 0.1570(4) 0.0240(7) Uani 1 1 d . .
H10A H 0.235317 0.485412 0.141232 0.029 Uiso 1 1 calc R U
H10B H 0.104246 0.494245 0.134741 0.029 Uiso 1 1 calc R U
C11 C 0.3403(3) 0.39172(16) 0.0347(5) 0.0352(9) Uani 1 1 d . .
H11A H 0.390941 0.362324 0.067908 0.042 Uiso 1 1 calc R U
H11B H 0.369824 0.422731 0.095398 0.042 Uiso 1 1 calc R U
C12 C 0.3450(4) 0.4024(2) -0.1419(6) 0.0504(12) Uani 1 1 d . .
H12A H 0.308900 0.373753 -0.205294 0.076 Uiso 1 1 calc R U
H12B H 0.422736 0.405083 -0.159805 0.076 Uiso 1 1 calc R U
H12C H 0.306355 0.435087 -0.172653 0.076 Uiso 1 1 calc R U
C13 C 0.1812(3) 0.32788(14) 0.0084(5) 0.0359(9) Uani 1 1 d . .
H13A H 0.243617 0.303084 0.008086 0.043 Uiso 1 1 calc R U
H13B H 0.148893 0.334260 -0.102862 0.043 Uiso 1 1 calc R U
C14 C 0.0917(3) 0.30297(15) 0.0969(6) 0.0459(11) Uani 1 1 d . .
H14A H 0.027512 0.326344 0.091608 0.069 Uiso 1 1 calc R U
H14B H 0.122665 0.297178 0.207612 0.069 Uiso 1 1 calc R U
H14C H 0.068188 0.269601 0.047431 0.069 Uiso 1 1 calc R U
C15 C 0.2291(3) 0.49224(13) 0.4352(5) 0.0286(8) Uani 1 1 d . .
H15A H 0.213277 0.486094 0.544257 0.034 Uiso 1 1 calc R U
H15B H 0.197444 0.526570 0.400611 0.034 Uiso 1 1 calc R U
C16 C 0.3564(3) 0.49389(15) 0.4362(5) 0.0344(9) Uani 1 1 d . .
H16A H 0.372850 0.500245 0.328755 0.052 Uiso 1 1 calc R U
H16B H 0.388833 0.460527 0.474480 0.052 Uiso 1 1 calc R U
H16C H 0.388214 0.521959 0.506002 0.052 Uiso 1 1 calc R U
C17 C 0.0545(3) 0.44169(14) 0.3677(4) 0.0269(7) Uani 1 1 d . .
H17A H 0.011375 0.421424 0.281504 0.032 Uiso 1 1 calc R U
H17B H 0.017522 0.475890 0.373160 0.032 Uiso 1 1 calc R U
C18 C 0.0522(3) 0.41276(15) 0.5249(5) 0.0351(9) Uani 1 1 d . .
H18A H -0.024792 0.409506 0.545734 0.053 Uiso 1 1 calc R U
H18B H 0.095459 0.432350 0.610758 0.053 Uiso 1 1 calc R U
H18C H 0.084560 0.377999 0.518220 0.053 Uiso 1 1 calc R U

loop_
_atom_site_aniso_label
_atom_site_aniso_U_11
_atom_site_aniso_U_22
_atom_site_aniso_U_33
_atom_site_aniso_U_23
_atom_site_aniso_U_13
_atom_site_aniso_U_12
Sb1 0.02282(13) 0.02645(13) 0.02050(15) 0.00107(9) 0.00312(9) -0.00375(7)
Cu1 0.0169(2) 0.0207(2) 0.0287(3) 0.0035(2) 0.0002(2) 0.00057(16)
F1 0.0365(13) 0.089(2) 0.0572(18) -0.0308(16) 0.0156(12) -0.0004(13)
F2 0.0582(14) 0.0333(11) 0.0441(15) 0.0028(11) 0.0017(12) -0.0159(10)
F3 0.0453(13) 0.0640(15) 0.0318(14) 0.0201(12) -0.0074(11) -0.0130(12)
F4 0.0373(12) 0.0746(17) 0.0592(18) -0.0118(15) 0.0186(12) 0.0030(12)
F5 0.0553(15) 0.0756(17) 0.0317(14) 0.0180(13) -0.0141(12) -0.0179(13)
F6 0.0645(16) 0.0386(12) 0.068(2) -0.0047(13) -0.0007(14) -0.0207(12)
O1 0.0237(12) 0.0284(12) 0.062(2) 0.0183(13) 0.0016(12) -0.0048(9)
N1 0.0212(13) 0.0215(12) 0.0307(17) 0.0022(12) 0.0023(12) 0.0007(10)
N2 0.0225(13) 0.0252(13) 0.0293(17) -0.0043(12) 0.0015(12) 0.0043(10)
N3 0.0166(12) 0.0216(12) 0.0212(15) -0.0026(11) 0.0019(11) -0.0017(9)
N4 0.0246(13) 0.0265(13) 0.0223(16) 0.0036(12) -0.0006(12) -0.0032(11)
C1 0.0217(14) 0.0169(13) 0.0223(18) 0.0009(13) 0.0029(13) 0.0007(11)
C2 0.0266(15) 0.0203(14) 0.0178(17) 0.0034(13) 0.0032(13) 0.0024(12)
C3 0.0242(15) 0.0217(14) 0.0231(18) 0.0031(14) 0.0069(14) 0.0011(12)
C4 0.0247(15) 0.0214(14) 0.0170(17) 0.0000(13) 0.0021(13) -0.0005(12)
C5 0.0293(16) 0.0213(14) 0.026(2) 0.0093(14) 0.0026(15) 0.0001(12)
C6 0.0272(16) 0.0208(14) 0.030(2) 0.0046(14) 0.0024(15) -0.0030(12)
C7 0.0257(16) 0.0394(19) 0.031(2) 0.0065(17) -0.0003(15) -0.0077(14)
C8 0.0304(18) 0.0325(18) 0.036(2) 0.0091(16) -0.0058(17) 0.0030(14)
C9 0.0277(16) 0.0256(15) 0.0241(19) 0.0001(15) 0.0004(14) 0.0039(13)
C10 0.0272(16) 0.0200(14) 0.0248(19) 0.0039(14) 0.0033(14) 0.0029(12)
C11 0.0279(17) 0.0413(19) 0.037(2) -0.0033(18) 0.0082(17) 0.0056(15)
C12 0.043(2) 0.071(3) 0.039(3) -0.002(2) 0.011(2) 0.010(2)
C13 0.0401(19) 0.0275(17) 0.037(2) -0.0117(16) -0.0053(17) 0.0076(15)
C14 0.0337(19) 0.0278(18) 0.072(3) -0.010(2) -0.006(2) -0.0016(15)
C15 0.0288(17) 0.0252(15) 0.031(2) -0.0090(15) 0.0018(15) -0.0026(13)
C16 0.0247(17) 0.0367(18) 0.040(2) -0.0113(18) -0.0032(16) -0.0065(14)
C17 0.0162(14) 0.0320(16) 0.033(2) -0.0031(16) 0.0066(14) 0.0002(12)
C18 0.0260(17) 0.041(2) 0.041(2) 0.0081(17) 0.0145(17) 0.0016(14)

loop_
_atom_type_symbol
_atom_type_description
_atom_type_scat_dispersion_real
_atom_type_scat_dispersion_imag
_atom_type_scat_source
C C 0.0181 0.0091 'International Tables Vol C Tables 4.2.6.8 and 6.1.1.4'
H H 0.0000 0.0000 'International Tables Vol C Tables 4.2.6.8 and 6.1.1.4'
N N 0.0311 0.0180 'International Tables Vol C Tables 4.2.6.8 and 6.1.1.4'
O O 0.0492 0.0322 'International Tables Vol C Tables 4.2.6.8 and 6.1.1.4'
F F 0.0727 0.0534 'International Tables Vol C Tables 4.2.6.8 and 6.1.1.4'
Cu Cu -1.9646 0.5888 'International Tables Vol C Tables 4.2.6.8 and 6.1.1.4'
Sb Sb -0.0562 5.8946 'International Tables Vol C Tables 4.2.6.8 and 6.1.1.4'

loop_
_geom_angle_atom_site_label_1
_geom_angle_atom_site_label_2
_geom_angle_atom_site_label_3
_geom_angle
F5 Sb1 F4 92.19(13)
F5 Sb1 F6 90.48(12)
F4 Sb1 F6 89.45(13)
F5 Sb1 F2 91.29(12)
F4 Sb1 F2 91.01(12)
F6 Sb1 F2 178.15(12)
F5 Sb1 F3 178.26(12)
F4 Sb1 F3 89.50(13)
F6 Sb1 F3 89.99(12)
F2 Sb1 F3 88.23(11)
F5 Sb1 F1 89.52(13)
F4 Sb1 F1 178.28(13)
F6 Sb1 F1 90.71(13)
F2 Sb1 F1 88.78(12)
F3 Sb1 F1 88.79(13)
N1 Cu1 N2 134.57(12)
N1 Cu1 N3 136.09(12)
N2 Cu1 N3 88.70(11)
O1 N1 C1 116.7(3)
O1 N1 Cu1 116.3(2)
C1 N1 Cu1 126.9(2)
C9 N2 C13 110.2(3)
C9 N2 C11 112.4(3)
C13 N2 C11 111.1(3)
C9 N2 Cu1 104.5(2)
C13 N2 Cu1 113.5(2)
C11 N2 Cu1 104.9(2)
C15 N3 C10 109.1(3)
C15 N3 C17 109.4(3)
C10 N3 C17 109.1(2)
C15 N3 Cu1 117.03(19)
C10 N3 Cu1 103.85(18)
C17 N3 Cu1 108.08(19)
C4 N4 C7 121.4(3)
C4 N4 C8 121.8(3)
C7 N4 C8 116.7(3)
N1 C1 C2 117.9(3)
N1 C1 C6 122.8(3)
C2 C1 C6 119.3(3)
C3 C2 C1 121.1(3)
C3 C2 H2 119.4
C1 C2 H2 119.4
C2 C3 C4 120.3(3)
C2 C3 H3 119.8
C4 C3 H3 119.8
N4 C4 C3 120.9(3)
N4 C4 C5 121.3(3)
C3 C4 C5 117.9(3)
C6 C5 C4 121.2(3)
C6 C5 H5 119.4
C4 C5 H5 119.4
C5 C6 C1 120.3(3)
C5 C6 H6 119.9
C1 C6 H6 119.9
N4 C7 H7A 109.5
N4 C7 H7B 109.5
H7A C7 H7B 109.5
N4 C7 H7C 109.5
H7A C7 H7C 109.5
H7B C7 H7C 109.5
N4 C8 H8A 109.5
N4 C8 H8B 109.5
H8A C8 H8B 109.5
N4 C8 H8C 109.5
H8A C8 H8C 109.5
H8B C8 H8C 109.5
N2 C9 C10 110.8(3)
N2 C9 H9A 109.5
C10 C9 H9A 109.5
N2 C9 H9B 109.5
C10 C9 H9B 109.5
H9A C9 H9B 108.1
N3 C10 C9 111.7(3)
N3 C10 H10A 109.3
C9 C10 H10A 109.3
N3 C10 H10B 109.3
C9 C10 H10B 109.3
H10A C10 H10B 107.9
N2 C11 C12 117.0(3)
N2 C11 H11A 108.1
C12 C11 H11A 108.1
N2 C11 H11B 108.1
C12 C11 H11B 108.1
H11A C11 H11B 107.3
C11 C12 H12A 109.5
C11 C12 H12B 109.5
H12A C12 H12B 109.5
C11 C12 H12C 109.5
H12A C12 H12C 109.5
H12B C12 H12C 109.5
N2 C13 C14 112.8(3)
N2 C13 H13A 109.0
C14 C13 H13A 109.0
N2 C13 H13B 109.0
C14 C13 H13B 109.0
H13A C13 H13B 107.8
C13 C14 H14A 109.5
C13 C14 H14B 109.5
H14A C14 H14B 109.5
C13 C14 H14C 109.5
H14A C14 H14C 109.5
H14B C14 H14C 109.5
N3 C15 C16 113.4(3)
N3 C15 H15A 108.9
C16 C15 H15A 108.9
N3 C15 H15B 108.9
C16 C15 H15B 108.9
H15A C15 H15B 107.7
C15 C16 H16A 109.5
C15 C16 H16B 109.5
H16A C16 H16B 109.5
C15 C16 H16C 109.5
H16A C16 H16C 109.5
H16B C16 H16C 109.5
N3 C17 C18 113.3(3)
N3 C17 H17A 108.9
C18 C17 H17A 108.9
N3 C17 H17B 108.9
C18 C17 H17B 108.9
H17A C17 H17B 107.7
C17 C18 H18A 109.5
C17 C18 H18B 109.5
H18A C18 H18B 109.5
C17 C18 H18C 109.5
H18A C18 H18C 109.5
H18B C18 H18C 109.5

loop_
_geom_bond_atom_site_label_1
_geom_bond_atom_site_label_2
_geom_bond_distance
Sb1 F5 1.852(2)
Sb1 F4 1.860(2)
Sb1 F6 1.865(2)
Sb1 F2 1.866(2)
Sb1 F3 1.870(2)
Sb1 F1 1.871(2)
Cu1 N1 1.872(3)
Cu1 N2 2.050(3)
Cu1 N3 2.058(3)
O1 N1 1.265(4)
N1 C1 1.383(4)
N2 C9 1.485(4)
N2 C13 1.489(4)
N2 C11 1.506(4)
N3 C15 1.486(4)
N3 C10 1.490(4)
N3 C17 1.496(4)
N4 C4 1.341(4)
N4 C7 1.458(4)
N4 C8 1.459(4)
C1 C2 1.407(4)
C1 C6 1.408(5)
C2 C3 1.363(4)
C2 H2 0.9300
C3 C4 1.423(5)
C3 H3 0.9300
C4 C5 1.430(4)
C5 C6 1.359(5)
C5 H5 0.9300
C6 H6 0.9300
C7 H7A 0.9600
C7 H7B 0.9600
C7 H7C 0.9600
C8 H8A 0.9600
C8 H8B 0.9600
C8 H8C 0.9600
C9 C10 1.516(5)
C9 H9A 0.9700
C9 H9B 0.9700
C10 H10A 0.9700
C10 H10B 0.9700
C11 C12 1.510(6)
C11 H11A 0.9700
C11 H11B 0.9700
C12 H12A 0.9600
C12 H12B 0.9600
C12 H12C 0.9600
C13 C14 1.515(6)
C13 H13A 0.9700
C13 H13B 0.9700
C14 H14A 0.9600
C14 H14B 0.9600
C14 H14C 0.9600
C15 C16 1.514(5)
C15 H15A 0.9700
C15 H15B 0.9700
C16 H16A 0.9600
C16 H16B 0.9600
C16 H16C 0.9600
C17 C18 1.507(5)
C17 H17A 0.9700
C17 H17B 0.9700
C18 H18A 0.9600
C18 H18B 0.9600
C18 H18C 0.9600

loop_
_geom_torsion_atom_site_label_1
_geom_torsion_atom_site_label_2
_geom_torsion_atom_site_label_3
_geom_torsion_atom_site_label_4
_geom_torsion
N2 Cu1 N1 O1 -93.6(3)
N3 Cu1 N1 O1 74.2(3)
N2 Cu1 N1 C1 88.7(3)
N3 Cu1 N1 C1 -103.5(3)
O1 N1 C1 C2 -179.2(3)
Cu1 N1 C1 C2 -1.6(4)
O1 N1 C1 C6 -0.5(5)
Cu1 N1 C1 C6 177.2(2)
N1 C1 C2 C3 177.7(3)
C6 C1 C2 C3 -1.1(5)
C1 C2 C3 C4 1.7(5)
C7 N4 C4 C3 4.9(5)
C8 N4 C4 C3 -177.4(3)
C7 N4 C4 C5 -175.5(3)
C8 N4 C4 C5 2.2(5)
C2 C3 C4 N4 178.0(3)
C2 C3 C4 C5 -1.5(5)
N4 C4 C5 C6 -178.8(3)
C3 C4 C5 C6 0.7(5)
C4 C5 C6 C1 -0.2(5)
N1 C1 C6 C5 -178.4(3)
C2 C1 C6 C5 0.3(5)
C13 N2 C9 C10 159.9(3)
C11 N2 C9 C10 -75.6(4)
Cu1 N2 C9 C10 37.6(3)
C15 N3 C10 C9 162.1(3)
C17 N3 C10 C9 -78.5(3)
Cu1 N3 C10 C9 36.6(3)
N2 C9 C10 N3 -52.6(4)
C9 N2 C11 C12 -59.4(4)
C13 N2 C11 C12 64.7(4)
Cu1 N2 C11 C12 -172.3(3)
C9 N2 C13 C14 -76.0(4)
C11 N2 C13 C14 158.7(3)
Cu1 N2 C13 C14 40.8(3)
C10 N3 C15 C16 -76.1(4)
C17 N3 C15 C16 164.6(3)
Cu1 N3 C15 C16 41.3(4)
C15 N3 C17 C18 -72.9(4)
C10 N3 C17 C18 167.9(3)
Cu1 N3 C17 C18 55.6(3)

loop_
_publcif_info_exptl_table_extra_item
sin_theta_over_lambda_max
